data_7701636
loop_
_publ_author_name
'Seifert, Tim P.'
'Bestgen, Sebastian'
'Feuerstein, Thomas J.'
'Lebedkin, Sergei'
'Kr\"amer, Felix'
'Fengler, Christian'
'Gamer, Michael T.'
'Kappes, Manfred M.'
'Roesky, Peter W.'

_publ_section_title
;
 Phosphine-substituted 1,2,3-triazoles as P,C- and P,N-ligands for
 photoluminescent coinage metal complexes.
;
_journal_issue 41
_journal_name_full 'Dalton transactions (Cambridge, England : 2003)'
_journal_page_first 15427
_journal_page_last 15434
_journal_paper_doi 10.1039/c9dt01239g
_journal_volume 48
_journal_year 2019
_chemical_formula_moiety '0.5(C44 H42 Au2 Cl2 N6 P2), C F3 O3 S, 0.75(C H2 Cl2)'
_chemical_formula_sum 'C23.75 H22.5 Au Cl2.5 F3 N3 O3 P S'
_chemical_formula_weight 803.57
_space_group_crystal_system monoclinic
_space_group_IT_number 14
_space_group_name_Hall '-P 2yn'
_space_group_name_H-M_alt 'P 1 21/n 1'
_atom_sites_solution_hydrogens geom
_atom_sites_solution_primary dual
_audit_creation_date 2019-04-17
_audit_creation_method
;
Olex2 1.2
(compiled 2018.05.29 svn.r3508 for OlexSys, GUI svn.r5506)
;
_audit_update_record
;
2019-04-18 deposited with the CCDC.	2019-05-03 downloaded from the CCDC.
;
_cell_angle_alpha 90
_cell_angle_beta 104.362(2)
_cell_angle_gamma 90
_cell_formula_units_Z 8
_cell_length_a 22.5105(5)
_cell_length_b 11.1318(2)
_cell_length_c 23.4398(6)
_cell_measurement_reflns_used 46735
_cell_measurement_temperature 150
_cell_measurement_theta_max 29.71
_cell_measurement_theta_min 1.80
_cell_volume 5690.0(2)
_computing_cell_refinement
;
X-Area Recipe 1.33.0.0 (STOE, 2015)
;
_computing_data_collection
;
X-Area WinXpose 2.0.22.0 (STOE, 2016)
;
_computing_data_reduction
;
X-Area Integrate 1.73.1.0 (STOE, 2018)
X-Area LANA 1.73.2.0 (STOE, 2018)
;
_computing_molecular_graphics 'Diamond 4, Olex2 (Dolomanov et al., 2009)'
_computing_publication_material
;
STOE & Cie GmbH, X-Area, software package for collecting single-crystal or
multi-domain crystal data on STOE area-detector diffractometers, for image 
processing, for the correction and scaling of reflection intensities and 
for outlier rejection, version 1.84, Darmstadt 2018
MS Word (Microsoft)
Olex2 (Dolomanov et al., 2009)
;
_computing_structure_refinement 'SHELXL-2018/3 (Sheldrick, 2015)'
_computing_structure_solution 'SHELXS-2018/3 (Sheldrick, 2015)'
_diffrn_ambient_temperature 150
_diffrn_detector 'image plate (34 cm diameter)'
_diffrn_detector_area_resol_mean 6.67
_diffrn_detector_type 'STOE Imaging Plate'
_diffrn_measured_fraction_theta_full 0.997
_diffrn_measured_fraction_theta_max 0.993
_diffrn_measurement_details
;
 134 frames, detector distance = 100 mm
;
_diffrn_measurement_device '2-circle diffractometer'
_diffrn_measurement_device_type 'STOE IPDS II'
_diffrn_measurement_method 'rotation method, \w scans'
_diffrn_radiation_collimation '0.5 mm diameter, multiple pinhole'
_diffrn_radiation_monochromator 'plane graphite'
_diffrn_radiation_polarisn_norm 0
_diffrn_radiation_probe x-ray
_diffrn_radiation_type MoK\a
_diffrn_radiation_wavelength 0.71073
_diffrn_reflns_av_R_equivalents 0.0265
_diffrn_reflns_av_unetI/netI 0.0253
_diffrn_reflns_Laue_measured_fraction_full 0.997
_diffrn_reflns_Laue_measured_fraction_max 0.993
_diffrn_reflns_limit_h_max 31
_diffrn_reflns_limit_h_min -23
_diffrn_reflns_limit_k_max 13
_diffrn_reflns_limit_k_min -15
_diffrn_reflns_limit_l_max 32
_diffrn_reflns_limit_l_min -32
_diffrn_reflns_number 33022
_diffrn_reflns_point_group_measured_fraction_full 0.997
_diffrn_reflns_point_group_measured_fraction_max 0.993
_diffrn_reflns_theta_full 26.000
_diffrn_reflns_theta_max 29.527
_diffrn_reflns_theta_min 1.794
_diffrn_source 'sealed X-ray tube, 12 x 0.4 mm long-fine focus'
_diffrn_source_current 40
_diffrn_source_power 2.000
_diffrn_source_voltage 50
_exptl_absorpt_coefficient_mu 5.587
_exptl_absorpt_correction_T_max 0.4786
_exptl_absorpt_correction_T_min 0.1337
_exptl_absorpt_correction_type integration
_exptl_absorpt_process_details
;
STOE X-Red32, absorption correction by Gaussian integration, analogous to
P. Coppens, "The Evaluation of Absorption and Extinction in Single-Crystal
Structure Analysis", published in: F. R. Ahmed (Editor), "Crystallographic
Computing", Munksgaard, Copenhagen (1970), 255 - 270.
;
_exptl_crystal_colour colourless
_exptl_crystal_colour_primary colourless
_exptl_crystal_density_diffrn 1.876
_exptl_crystal_description needle
_exptl_crystal_F_000 3116
_exptl_crystal_size_max 0.483
_exptl_crystal_size_mid 0.353
_exptl_crystal_size_min 0.192
_refine_diff_density_max 1.634
_refine_diff_density_min -1.194
_refine_diff_density_rms 0.130
_refine_ls_extinction_method none
_refine_ls_goodness_of_fit_ref 1.082
_refine_ls_hydrogen_treatment constr
_refine_ls_matrix_type full
_refine_ls_number_parameters 690
_refine_ls_number_reflns 15774
_refine_ls_number_restraints 100
_refine_ls_restrained_S_all 1.090
_refine_ls_R_factor_all 0.0434
_refine_ls_R_factor_gt 0.0339
_refine_ls_shift/su_max 0.002
_refine_ls_shift/su_mean 0.000
_refine_ls_structure_factor_coef Fsqd
_refine_ls_weighting_details 'w=1/[\s^2^(Fo^2^)+(0.0316P)^2^+21.5241P] where P=(Fo^2^+2Fc^2^)/3'
_refine_ls_weighting_scheme calc
_refine_ls_wR_factor_gt 0.0799
_refine_ls_wR_factor_ref 0.0855
_reflns_Friedel_coverage 0.000
_reflns_number_gt 13642
_reflns_number_total 15774
_reflns_threshold_expression 'I > 2\s(I)'
_cod_data_source_file c9dt01239g2.cif
_cod_data_source_block tps_pmetriazaucl
_cod_original_formula_sum 'C23.75 H22.50 Au Cl2.50 F3 N3 O3 P S'
_cod_database_code 7701636
_shelx_shelxl_version_number 2018/3
_shelx_space_group_comment
;
The symmetry employed for this shelxl refinement is uniquely defined
by the following loop, which should always be used as a source of
symmetry information in preference to the above space-group names.
They are only intended as comments.
;
_shelx_estimated_absorpt_t_max 0.413
_shelx_estimated_absorpt_t_min 0.173
_olex2_refinement_description
;
1. Fixed Uiso
 At 1.2 times of:
  All C(H) groups, All C(H,H) groups
 At 1.5 times of:
  All C(H,H,H) groups
2. Restrained distances
 Cl5-C48 = Cl6-C48
 1.771 with sigma of 0.01
 Cl5-Cl6
 2.916 with sigma of 0.03
3. Uiso/Uaniso restraints and constraints
C28 \\sim C27 \\sim C32 \\sim C31 \\sim C30 \\sim C29 \\sim C26: within 2A with
sigma of 0.02 and sigma for terminal atoms of 0.04
Cl5 \\sim Cl6 \\sim C48: within 2A with sigma of 0.04 and sigma for terminal
atoms of 0.08
C39 \\sim C40 \\sim C41 \\sim C42 \\sim C43 \\sim C44: within 2A with sigma of
0.01 and sigma for terminal atoms of 0.02
4. Rigid body (RIGU) restrains
 Cl5, Cl6, C48
 with sigma for 1-2 distances of 0.004 and sigma for 1-3 distances of 0.004
5. Others
 Fixed Sof: Cl5(0.5) Cl6(0.5) C48(0.5) H48A(0.5) H48B(0.5)
6.a Free rotating group:
 Cl5(Cl6,C48)
6.b Secondary CH2 refined with riding coordinates:
 C4(H4A,H4B), C26(H26A,H26B), C47(H47A,H47B), C48(H48A,H48B)
6.c Aromatic/amide H refined with riding coordinates:
 C18(H18), C2(H2), C20(H20), C44(H44), C35(H35), C13(H13), C21(H21), C37(H37),
 C14(H14), C16(H16), C24(H24), C38(H38), C7(H7), C19(H19), C34(H34), C22(H22),
 C36(H36), C12(H12), C10(H10), C6(H6), C8(H8), C40(H40), C9(H9), C15(H15),
 C32(H32), C31(H31), C30(H30), C29(H29), C28(H28), C42(H42), C41(H41), C43(H43)
6.d Fitted hexagon refined as free rotating group:
 C27(C32,C31,C30,C29,C28)
6.e Idealised Me refined as rotating group:
 C3(H3A,H3B,H3C), C25(H25A,H25B,H25C)
;
_olex2_submission_special_instructions 'No special instructions were received'

loop_
_space_group_symop_operation_xyz
'x, y, z'
'-x+1/2, y+1/2, -z+1/2'
'-x, -y, -z'
'x-1/2, -y-1/2, z-1/2'

loop_
_atom_site_label
_atom_site_type_symbol
_atom_site_fract_x
_atom_site_fract_y
_atom_site_fract_z
_atom_site_U_iso_or_equiv
_atom_site_adp_type
_atom_site_occupancy
_atom_site_site_symmetry_order
_atom_site_calc_flag
_atom_site_refinement_flags_posn
_atom_site_refinement_flags_adp
_atom_site_refinement_flags_occupancy
_atom_site_disorder_assembly
_atom_site_disorder_group
Au2 Au 0.51857(2) 0.14533(2) 0.34850(2) 0.02593(4) Uani 1 1 d . . . . .
Au1 Au 0.46361(2) 0.28577(2) 0.23288(2) 0.02624(4) Uani 1 1 d . . . . .
Cl1 Cl 0.38420(5) 0.30956(11) 0.27616(6) 0.0428(3) Uani 1 1 d . . . . .
P1 P 0.54129(4) 0.27036(9) 0.19020(4) 0.02296(18) Uani 1 1 d . . . . .
Cl2 Cl 0.58802(5) 0.30051(9) 0.36797(5) 0.0317(2) Uani 1 1 d . . . . .
S1 S 0.80337(4) 0.11638(9) 0.35225(5) 0.02729(19) Uani 1 1 d . . . . .
P2 P 0.45484(5) -0.00800(9) 0.34732(5) 0.0273(2) Uani 1 1 d . . . . .
F2 F 0.70988(14) 0.0944(3) 0.39925(16) 0.0569(9) Uani 1 1 d . . . . .
O3 O 0.79663(15) -0.0098(3) 0.33873(14) 0.0355(7) Uani 1 1 d . . . . .
N1 N 0.67889(14) 0.4696(3) 0.27844(14) 0.0228(6) Uani 1 1 d . . . . .
N6 N 0.38819(17) -0.0136(4) 0.22886(18) 0.0361(8) Uani 1 1 d . . . . .
F3 F 0.79747(16) 0.0708(3) 0.46027(13) 0.0519(8) Uani 1 1 d . . . . .
N3 N 0.59032(14) 0.4960(3) 0.22795(15) 0.0244(6) Uani 1 1 d . . . . .
O2 O 0.86521(15) 0.1553(3) 0.37543(16) 0.0440(8) Uani 1 1 d . . . . .
C23 C 0.38728(18) -0.0066(4) 0.28661(19) 0.0298(8) Uani 1 1 d . . . . .
N2 N 0.63790(14) 0.5543(3) 0.26007(16) 0.0271(7) Uani 1 1 d . . . . .
O1 O 0.76680(15) 0.1935(3) 0.30745(15) 0.0390(7) Uani 1 1 d . . . . .
C18 C 0.57094(19) 0.0491(4) 0.1504(2) 0.0324(9) Uani 1 1 d . . . . .
H18 H 0.549784 0.076455 0.112441 0.039 Uiso 1 1 calc R . . . .
C33 C 0.4839(2) -0.1579(4) 0.3451(2) 0.0338(9) Uani 1 1 d . . . . .
C2 C 0.65923(17) 0.3596(3) 0.25835(16) 0.0228(7) Uani 1 1 d . . . . .
H2 H 0.681436 0.286333 0.265613 0.027 Uiso 1 1 calc R . . . .
C5 C 0.73852(16) 0.5820(3) 0.36495(16) 0.0230(7) Uani 1 1 d . . . . .
F1 F 0.7672(2) 0.2479(3) 0.42915(19) 0.0736(12) Uani 1 1 d . . . . .
C20 C 0.6247(2) -0.1086(4) 0.2136(2) 0.0372(10) Uani 1 1 d . . . . .
H20 H 0.639540 -0.188816 0.218655 0.045 Uiso 1 1 calc R . . . .
C44 C 0.4315(3) -0.0818(6) 0.4532(2) 0.0574(15) Uani 1 1 d . U . . .
H44 H 0.452771 -0.154138 0.449715 0.069 Uiso 1 1 calc R . . . .
C3 C 0.53615(19) 0.5657(4) 0.1989(2) 0.0344(9) Uani 1 1 d . . . . .
H3A H 0.540078 0.647816 0.214396 0.052 Uiso 1 1 calc GR . . . .
H3B H 0.499418 0.528184 0.206325 0.052 Uiso 1 1 calc GR . . . .
H3C H 0.532665 0.567738 0.156350 0.052 Uiso 1 1 calc GR . . . .
C35 C 0.5699(3) -0.2913(5) 0.3563(3) 0.0516(13) Uani 1 1 d . . . . .
H35 H 0.612832 -0.304146 0.363855 0.062 Uiso 1 1 calc R . . . .
C11 C 0.52529(19) 0.3073(4) 0.11361(18) 0.0282(8) Uani 1 1 d . . . . .
C13 C 0.5603(3) 0.3541(5) 0.0272(2) 0.0534(14) Uani 1 1 d . . . . .
H13 H 0.592520 0.373571 0.009266 0.064 Uiso 1 1 calc R . . . .
C21 C 0.63396(19) -0.0316(4) 0.2613(2) 0.0325(9) Uani 1 1 d . . . . .
H21 H 0.656127 -0.058527 0.299072 0.039 Uiso 1 1 calc R . . . .
C37 C 0.4679(3) -0.3709(5) 0.3354(3) 0.0650(18) Uani 1 1 d . . . . .
H37 H 0.441188 -0.438307 0.328578 0.078 Uiso 1 1 calc R . . . .
N5 N 0.3334(2) -0.0012(5) 0.1931(2) 0.0509(12) Uani 1 1 d . . . . .
C14 C 0.5008(3) 0.3463(6) -0.0067(2) 0.0580(16) Uani 1 1 d . . . . .
H14 H 0.492486 0.358693 -0.048072 0.070 Uiso 1 1 calc R . . . .
C16 C 0.4654(2) 0.3021(5) 0.0793(2) 0.0432(11) Uani 1 1 d . . . . .
H16 H 0.432544 0.285783 0.096950 0.052 Uiso 1 1 calc R . . . .
C24 C 0.3271(2) 0.0118(5) 0.2857(2) 0.0426(11) Uani 1 1 d . . . . .
H24 H 0.309846 0.021254 0.318491 0.051 Uiso 1 1 calc R . . . .
C38 C 0.4440(3) -0.2561(5) 0.3347(3) 0.0519(14) Uani 1 1 d . . . . .
H38 H 0.400991 -0.244270 0.327221 0.062 Uiso 1 1 calc R . . . .
C7 C 0.7562(3) 0.7748(5) 0.4124(3) 0.0488(13) Uani 1 1 d . . . . .
H7 H 0.768351 0.856379 0.411535 0.059 Uiso 1 1 calc R . . . .
C19 C 0.5936(2) -0.0680(4) 0.1586(2) 0.0399(10) Uani 1 1 d . . . . .
H19 H 0.587647 -0.120633 0.125722 0.048 Uiso 1 1 calc R . . . .
C4 C 0.74092(17) 0.5026(4) 0.31363(18) 0.0279(8) Uani 1 1 d . . . . .
H4A H 0.763164 0.544771 0.288047 0.034 Uiso 1 1 calc R . . . .
H4B H 0.763982 0.428512 0.328433 0.034 Uiso 1 1 calc R . . . .
C34 C 0.5469(2) -0.1760(4) 0.3554(2) 0.0384(10) Uani 1 1 d . . . . .
H34 H 0.574015 -0.109174 0.361916 0.046 Uiso 1 1 calc R . . . .
C22 C 0.61118(17) 0.0845(4) 0.25454(19) 0.0273(8) Uani 1 1 d . . . . .
H22 H 0.616920 0.136400 0.287651 0.033 Uiso 1 1 calc R . . . .
C1 C 0.60028(17) 0.3758(3) 0.22512(17) 0.0231(7) Uani 1 1 d . . . . .
C39 C 0.4232(2) 0.0051(5) 0.4106(2) 0.0374(9) Uani 1 1 d . U . . .
C36 C 0.5300(3) -0.3875(5) 0.3460(3) 0.0609(17) Uani 1 1 d . . . . .
H36 H 0.545915 -0.466613 0.346271 0.073 Uiso 1 1 calc R . . . .
C17 C 0.57984(17) 0.1251(3) 0.19900(19) 0.0257(7) Uani 1 1 d . . . . .
C12 C 0.5731(2) 0.3336(5) 0.0874(2) 0.0391(10) Uani 1 1 d . . . . .
H12 H 0.614157 0.337465 0.110613 0.047 Uiso 1 1 calc R . . . .
C10 C 0.7199(2) 0.5380(4) 0.4130(2) 0.0358(9) Uani 1 1 d . . . . .
H10 H 0.706665 0.456957 0.413301 0.043 Uiso 1 1 calc R . . . .
C6 C 0.7556(2) 0.7011(4) 0.3649(2) 0.0360(9) Uani 1 1 d . . . . .
H6 H 0.767178 0.732839 0.331561 0.043 Uiso 1 1 calc R . . . .
C25 C 0.4395(3) -0.0413(5) 0.2034(2) 0.0464(12) Uani 1 1 d . . . . .
H25A H 0.476789 -0.003074 0.226883 0.070 Uiso 1 1 calc GR . . . .
H25B H 0.430690 -0.010973 0.162912 0.070 Uiso 1 1 calc GR . . . .
H25C H 0.445426 -0.128518 0.203262 0.070 Uiso 1 1 calc GR . . . .
C8 C 0.7396(2) 0.7314(5) 0.4602(2) 0.0464(12) Uani 1 1 d . . . . .
H8 H 0.740991 0.781922 0.493121 0.056 Uiso 1 1 calc R . . . .
C40 C 0.3936(3) 0.1117(6) 0.4177(3) 0.0596(14) Uani 1 1 d . U . . .
H40 H 0.390152 0.173833 0.389283 0.071 Uiso 1 1 calc R . . . .
N4 N 0.29729(19) 0.0137(5) 0.2280(2) 0.0554(14) Uani 1 1 d . . . . .
C9 C 0.7204(3) 0.6122(5) 0.4609(2) 0.0468(12) Uani 1 1 d . . . . .
H9 H 0.707777 0.581972 0.493909 0.056 Uiso 1 1 calc R . . . .
C45 C 0.7679(2) 0.1332(4) 0.4136(2) 0.0384(10) Uani 1 1 d . . . . .
S2 S 0.30584(8) 0.69471(16) 0.15022(8) 0.0607(4) Uani 1 1 d . . . . .
O6 O 0.3390(3) 0.7330(5) 0.2071(2) 0.0900(19) Uani 1 1 d . . . . .
F4 F 0.3367(3) 0.5706(5) 0.0698(2) 0.1104(19) Uani 1 1 d . . . . .
F5 F 0.4075(3) 0.6883(7) 0.1210(3) 0.144(3) Uani 1 1 d . . . . .
C46 C 0.3610(3) 0.6144(7) 0.1236(4) 0.0689(19) Uani 1 1 d . . . . .
O4 O 0.2849(4) 0.7838(6) 0.1083(3) 0.146(4) Uani 1 1 d . . . . .
C15 C 0.4538(3) 0.3209(6) 0.0187(3) 0.0592(17) Uani 1 1 d . . . . .
H15 H 0.413048 0.316114 -0.005047 0.071 Uiso 1 1 calc R . . . .
C27 C 0.2175(2) 0.1090(4) 0.15055(18) 0.0538(14) Uani 1 1 d . U . . .
C32 C 0.1830(2) 0.0629(5) 0.0975(2) 0.094(3) Uani 1 1 d G U . . .
H32 H 0.166551 -0.015966 0.096046 0.113 Uiso 1 1 calc R . . . .
C31 C 0.1726(3) 0.1321(8) 0.04665(18) 0.129(4) Uani 1 1 d G U . . .
H31 H 0.149086 0.100573 0.010407 0.154 Uiso 1 1 calc R . . . .
C30 C 0.1967(3) 0.2475(7) 0.0488(3) 0.143(5) Uani 1 1 d G U . . .
H30 H 0.189628 0.294786 0.014036 0.171 Uiso 1 1 calc R . . . .
C29 C 0.2312(3) 0.2936(5) 0.1018(4) 0.123(4) Uani 1 1 d G U . . .
H29 H 0.247636 0.372461 0.103306 0.148 Uiso 1 1 calc R . . . .
C28 C 0.2416(2) 0.2244(4) 0.1527(3) 0.086(2) Uani 1 1 d G U . . .
H28 H 0.265101 0.255923 0.188946 0.103 Uiso 1 1 calc R . . . .
C42 C 0.3758(4) 0.0440(8) 0.5073(3) 0.0755(19) Uani 1 1 d . U . . .
H42 H 0.358768 0.055929 0.540107 0.091 Uiso 1 1 calc R . . . .
C41 C 0.3693(4) 0.1282(8) 0.4655(3) 0.0790(19) Uani 1 1 d . U . . .
H41 H 0.347689 0.200068 0.468893 0.095 Uiso 1 1 calc R . . . .
C43 C 0.4073(4) -0.0602(8) 0.5025(3) 0.076(2) Uani 1 1 d . U . . .
H43 H 0.412823 -0.118591 0.532944 0.091 Uiso 1 1 calc R . . . .
C26 C 0.2307(2) 0.0294(8) 0.2030(3) 0.084(3) Uani 1 1 d . U . . .
H26A H 0.212052 0.064111 0.233368 0.101 Uiso 1 1 calc R . . . .
H26B H 0.211635 -0.050099 0.191762 0.101 Uiso 1 1 calc R . . . .
O5 O 0.2623(3) 0.6000(9) 0.1506(4) 0.151(4) Uani 1 1 d . . . . .
F6 F 0.3851(2) 0.5218(5) 0.1550(3) 0.111(2) Uani 1 1 d . . . . .
Cl3 Cl 0.33871(10) 0.0854(2) 0.04829(11) 0.0869(6) Uani 1 1 d . . . . .
Cl4 Cl 0.44331(11) -0.0409(3) 0.02907(18) 0.1427(15) Uani 1 1 d . . . . .
C47 C 0.3676(4) -0.0433(10) 0.0203(5) 0.112(4) Uani 1 1 d . . . . .
H47A H 0.356579 -0.115263 0.040294 0.135 Uiso 1 1 calc R . . . .
H47B H 0.347498 -0.050635 -0.022192 0.135 Uiso 1 1 calc R . . . .
Cl5 Cl -0.0318(6) 0.1388(7) -0.0104(5) 0.136(3) Uani 0.5 1 d D U P A -1
Cl6 Cl 0.0219(6) -0.0971(7) 0.0225(5) 0.140(3) Uani 0.5 1 d DG U P A -1
C48 C 0.0157(14) 0.0238(15) -0.0273(11) 0.188(13) Uani 0.5 1 d DG U P A -1
H48A H -0.001739 -0.005317 -0.067959 0.225 Uiso 0.5 1 calc R . P A -1
H48B H 0.057022 0.056781 -0.025394 0.225 Uiso 0.5 1 calc R . P A -1

loop_
_atom_site_aniso_label
_atom_site_aniso_U_11
_atom_site_aniso_U_22
_atom_site_aniso_U_33
_atom_site_aniso_U_23
_atom_site_aniso_U_13
_atom_site_aniso_U_12
Au2 0.02528(7) 0.02176(7) 0.03112(8) 0.00195(5) 0.00772(5) -0.00035(5)
Au1 0.02019(7) 0.02100(7) 0.03789(9) 0.00304(5) 0.00792(5) 0.00171(5)
Cl1 0.0346(5) 0.0360(5) 0.0656(8) 0.0113(5) 0.0273(5) 0.0090(4)
P1 0.0189(4) 0.0219(4) 0.0270(5) -0.0005(3) 0.0038(3) -0.0011(3)
Cl2 0.0340(5) 0.0244(4) 0.0373(5) -0.0012(4) 0.0102(4) -0.0052(4)
S1 0.0245(4) 0.0272(4) 0.0293(5) 0.0059(4) 0.0049(4) 0.0047(3)
P2 0.0245(4) 0.0229(4) 0.0341(5) 0.0047(4) 0.0064(4) 0.0003(4)
F2 0.0422(16) 0.074(2) 0.062(2) 0.0062(17) 0.0281(15) 0.0095(16)
O3 0.0460(18) 0.0287(15) 0.0363(17) 0.0009(12) 0.0188(14) 0.0043(13)
N1 0.0193(13) 0.0248(15) 0.0233(15) -0.0022(12) 0.0035(11) 0.0025(11)
N6 0.0329(18) 0.038(2) 0.037(2) 0.0016(16) 0.0073(15) -0.0114(15)
F3 0.068(2) 0.0559(19) 0.0307(14) 0.0063(13) 0.0107(14) 0.0061(16)
N3 0.0193(14) 0.0205(14) 0.0323(17) -0.0012(12) 0.0044(12) 0.0020(11)
O2 0.0322(16) 0.050(2) 0.046(2) 0.0105(16) 0.0019(14) -0.0038(15)
C23 0.0259(18) 0.0289(19) 0.033(2) 0.0093(16) 0.0044(15) -0.0037(15)
N2 0.0206(14) 0.0255(16) 0.0335(18) -0.0050(13) 0.0033(13) 0.0030(12)
O1 0.0321(15) 0.0416(18) 0.0407(18) 0.0136(14) 0.0042(13) 0.0113(13)
C18 0.0292(19) 0.030(2) 0.037(2) -0.0092(17) 0.0065(17) -0.0031(16)
C33 0.031(2) 0.0238(19) 0.045(3) 0.0040(17) 0.0059(18) 0.0015(16)
C2 0.0224(16) 0.0241(17) 0.0222(17) -0.0008(13) 0.0060(13) 0.0021(13)
C5 0.0190(15) 0.0244(17) 0.0240(17) -0.0033(14) 0.0025(13) 0.0002(13)
F1 0.120(3) 0.0368(17) 0.076(3) -0.0121(17) 0.048(3) 0.011(2)
C20 0.032(2) 0.0207(18) 0.063(3) -0.0003(18) 0.018(2) 0.0005(15)
C44 0.055(3) 0.073(3) 0.037(2) 0.019(3) -0.002(2) -0.024(3)
C3 0.0244(18) 0.0230(18) 0.051(3) -0.0019(18) -0.0007(17) 0.0046(15)
C35 0.050(3) 0.048(3) 0.059(3) 0.003(3) 0.017(3) 0.022(2)
C11 0.0323(19) 0.0225(17) 0.0259(19) -0.0021(14) -0.0004(15) 0.0007(15)
C13 0.076(4) 0.051(3) 0.033(3) 0.003(2) 0.012(3) -0.007(3)
C21 0.0252(18) 0.0253(19) 0.049(3) 0.0074(17) 0.0137(18) 0.0040(15)
C37 0.073(4) 0.028(3) 0.092(5) 0.003(3) 0.017(4) -0.005(3)
N5 0.041(2) 0.068(3) 0.038(2) 0.011(2) -0.0012(18) -0.022(2)
C14 0.083(4) 0.056(3) 0.027(2) 0.004(2) -0.001(3) 0.002(3)
C16 0.038(2) 0.047(3) 0.037(2) 0.000(2) -0.005(2) 0.005(2)
C24 0.031(2) 0.053(3) 0.045(3) 0.022(2) 0.0114(19) -0.004(2)
C38 0.045(3) 0.026(2) 0.082(4) 0.001(2) 0.011(3) -0.006(2)
C7 0.051(3) 0.034(2) 0.066(4) -0.021(2) 0.023(3) -0.016(2)
C19 0.038(2) 0.028(2) 0.054(3) -0.013(2) 0.012(2) -0.0026(18)
C4 0.0179(16) 0.034(2) 0.031(2) -0.0082(16) 0.0027(14) 0.0003(14)
C34 0.033(2) 0.037(2) 0.044(3) 0.0012(19) 0.0063(19) 0.0045(18)
C22 0.0250(17) 0.0240(18) 0.034(2) 0.0010(15) 0.0090(15) 0.0007(14)
C1 0.0218(16) 0.0213(16) 0.0264(18) -0.0003(13) 0.0062(14) 0.0005(13)
C39 0.034(2) 0.045(2) 0.034(2) 0.0022(19) 0.0095(17) -0.0115(18)
C36 0.078(4) 0.033(3) 0.075(4) 0.002(3) 0.024(4) 0.020(3)
C17 0.0215(16) 0.0218(17) 0.034(2) -0.0016(15) 0.0072(15) 0.0000(13)
C12 0.043(2) 0.045(3) 0.029(2) 0.0005(19) 0.0076(19) -0.005(2)
C10 0.044(2) 0.030(2) 0.037(2) 0.0061(17) 0.0165(19) 0.0003(18)
C6 0.045(2) 0.028(2) 0.040(2) -0.0050(17) 0.019(2) -0.0106(18)
C25 0.053(3) 0.047(3) 0.044(3) -0.011(2) 0.021(2) -0.009(2)
C8 0.043(3) 0.052(3) 0.043(3) -0.023(2) 0.007(2) -0.001(2)
C40 0.071(3) 0.063(3) 0.057(3) -0.002(3) 0.039(3) 0.001(3)
N4 0.0269(19) 0.084(4) 0.051(3) 0.031(3) 0.0015(18) -0.013(2)
C9 0.057(3) 0.057(3) 0.030(2) 0.001(2) 0.018(2) 0.004(3)
C45 0.051(3) 0.031(2) 0.035(2) 0.0011(18) 0.013(2) 0.0078(19)
S2 0.0620(9) 0.0594(9) 0.0563(9) -0.0166(7) 0.0064(7) -0.0022(7)
O6 0.145(5) 0.078(4) 0.043(3) -0.006(2) 0.014(3) -0.035(4)
F4 0.161(5) 0.114(4) 0.062(3) -0.020(3) 0.038(3) 0.026(4)
F5 0.116(5) 0.167(6) 0.176(7) -0.018(5) 0.086(5) -0.070(5)
C46 0.055(4) 0.083(5) 0.073(5) 0.016(4) 0.024(3) -0.008(3)
O4 0.202(8) 0.088(5) 0.092(5) -0.029(4) -0.068(5) 0.070(5)
C15 0.061(4) 0.061(4) 0.038(3) 0.005(3) -0.021(3) 0.003(3)
C27 0.041(3) 0.070(4) 0.048(3) 0.012(3) 0.008(2) 0.010(3)
C32 0.079(5) 0.118(6) 0.067(4) -0.020(4) -0.018(4) 0.048(5)
C31 0.114(7) 0.203(10) 0.060(5) -0.006(6) 0.004(5) 0.107(7)
C30 0.133(8) 0.181(10) 0.137(9) 0.067(8) 0.076(7) 0.108(8)
C29 0.096(6) 0.102(7) 0.195(10) 0.069(7) 0.081(7) 0.046(5)
C28 0.068(4) 0.074(5) 0.127(7) 0.019(5) 0.046(5) 0.009(4)
C42 0.079(4) 0.106(5) 0.048(3) -0.019(3) 0.029(3) -0.038(4)
C41 0.090(4) 0.097(5) 0.069(4) -0.016(4) 0.054(3) -0.006(4)
C43 0.080(4) 0.104(5) 0.035(3) 0.019(3) -0.003(3) -0.049(4)
C26 0.027(2) 0.132(7) 0.081(5) 0.056(5) -0.009(3) -0.018(3)
O5 0.097(5) 0.198(9) 0.192(8) -0.087(7) 0.103(6) -0.083(5)
F6 0.073(3) 0.091(4) 0.156(5) 0.032(4) 0.003(3) 0.031(3)
Cl3 0.0698(11) 0.0950(15) 0.0997(16) 0.0054(12) 0.0281(11) -0.0085(11)
Cl4 0.0685(13) 0.131(2) 0.205(3) -0.090(2) -0.0109(17) 0.0108(14)
C47 0.086(6) 0.104(8) 0.126(9) -0.022(6) -0.014(6) -0.016(6)
Cl5 0.135(6) 0.128(7) 0.133(6) -0.064(5) 0.012(4) 0.022(5)
Cl6 0.170(9) 0.088(5) 0.163(9) -0.006(5) 0.044(6) 0.001(5)
C48 0.26(3) 0.104(18) 0.26(3) 0.04(2) 0.18(3) 0.03(2)

loop_
_atom_type_symbol
_atom_type_description
_atom_type_scat_dispersion_real
_atom_type_scat_dispersion_imag
_atom_type_scat_source
C C 0.0033 0.0016 'International Tables Vol C Tables 4.2.6.8 and 6.1.1.4'
H H 0.0000 0.0000 'International Tables Vol C Tables 4.2.6.8 and 6.1.1.4'
Au Au -2.0133 8.8022 'International Tables Vol C Tables 4.2.6.8 and 6.1.1.4'
Cl Cl 0.1484 0.1585 'International Tables Vol C Tables 4.2.6.8 and 6.1.1.4'
F F 0.0171 0.0103 'International Tables Vol C Tables 4.2.6.8 and 6.1.1.4'
N N 0.0061 0.0033 'International Tables Vol C Tables 4.2.6.8 and 6.1.1.4'
O O 0.0106 0.0060 'International Tables Vol C Tables 4.2.6.8 and 6.1.1.4'
P P 0.1023 0.0942 'International Tables Vol C Tables 4.2.6.8 and 6.1.1.4'
S S 0.1246 0.1234 'International Tables Vol C Tables 4.2.6.8 and 6.1.1.4'

loop_
_geom_angle_atom_site_label_1
_geom_angle_atom_site_label_2
_geom_angle_atom_site_label_3
_geom_angle
Cl2 Au2 Au1 84.21(3)
P2 Au2 Au1 105.02(3)
P2 Au2 Cl2 169.60(4)
Cl1 Au1 Au2 81.77(3)
P1 Au1 Au2 99.56(3)
P1 Au1 Cl1 177.74(4)
C11 P1 Au1 116.63(14)
C11 P1 C1 104.32(19)
C11 P1 C17 106.80(19)
C1 P1 Au1 108.48(13)
C1 P1 C17 104.43(17)
C17 P1 Au1 114.99(13)
O3 S1 O1 114.2(2)
O3 S1 C45 103.4(2)
O2 S1 O3 114.7(2)
O2 S1 O1 114.9(2)
O2 S1 C45 104.2(2)
O1 S1 C45 103.3(2)
C23 P2 Au2 114.67(13)
C33 P2 Au2 118.31(15)
C33 P2 C23 103.1(2)
C33 P2 C39 108.7(2)
C39 P2 Au2 108.21(16)
C39 P2 C23 102.7(2)
N2 N1 C2 113.2(3)
N2 N1 C4 119.5(3)
C2 N1 C4 127.1(3)
C23 N6 C25 128.9(4)
N5 N6 C23 112.7(4)
N5 N6 C25 118.3(4)
N2 N3 C3 118.1(3)
N2 N3 C1 113.1(3)
C1 N3 C3 128.8(3)
N6 C23 P2 124.4(3)
N6 C23 C24 104.6(4)
C24 C23 P2 130.7(4)
N1 N2 N3 103.8(3)
C17 C18 C19 118.8(4)
C38 C33 P2 120.6(4)
C34 C33 P2 119.4(3)
C34 C33 C38 120.0(4)
N1 C2 C1 105.5(3)
C10 C5 C4 121.3(4)
C6 C5 C4 119.9(4)
C6 C5 C10 118.8(4)
C19 C20 C21 119.4(4)
C39 C44 C43 117.7(7)
C36 C35 C34 119.6(5)
C16 C11 P1 119.8(4)
C16 C11 C12 119.8(4)
C12 C11 P1 120.3(3)
C14 C13 C12 120.3(6)
C20 C21 C22 120.6(4)
C36 C37 C38 120.1(6)
N4 N5 N6 104.2(4)
C15 C14 C13 120.4(5)
C11 C16 C15 119.5(5)
N4 C24 C23 105.3(5)
C37 C38 C33 119.3(5)
C8 C7 C6 120.4(5)
C20 C19 C18 121.1(4)
N1 C4 C5 112.0(3)
C35 C34 C33 119.8(5)
C21 C22 C17 119.8(4)
N3 C1 P1 123.3(3)
N3 C1 C2 104.4(3)
C2 C1 P1 132.0(3)
C44 C39 P2 122.1(5)
C44 C39 C40 119.9(6)
C40 C39 P2 117.8(4)
C37 C36 C35 121.1(5)
C18 C17 P1 118.6(3)
C18 C17 C22 120.3(4)
C22 C17 P1 120.6(3)
C13 C12 C11 119.5(5)
C5 C10 C9 120.1(4)
C5 C6 C7 121.1(4)
C7 C8 C9 119.9(5)
C41 C40 C39 120.7(7)
N5 N4 C24 113.3(4)
N5 N4 C26 119.7(5)
C24 N4 C26 127.0(5)
C10 C9 C8 119.7(5)
F2 C45 S1 111.1(3)
F3 C45 S1 111.6(3)
F3 C45 F2 107.4(4)
F3 C45 F1 108.4(4)
F1 C45 S1 110.6(4)
F1 C45 F2 107.6(4)
O6 S2 C46 103.4(4)
O6 S2 O5 114.4(5)
O4 S2 O6 117.0(4)
O4 S2 C46 104.9(5)
O4 S2 O5 114.4(6)
O5 S2 C46 99.8(4)
F4 C46 S2 111.1(5)
F4 C46 F5 108.6(7)
F5 C46 S2 109.3(6)
F6 C46 S2 115.6(6)
F6 C46 F4 105.1(7)
F6 C46 F5 106.8(7)
C14 C15 C16 120.5(5)
C32 C27 C28 120.0
C32 C27 C26 118.2(5)
C28 C27 C26 121.7(5)
C27 C32 C31 120.0
C30 C31 C32 120.0
C31 C30 C29 120.0
C30 C29 C28 120.0
C29 C28 C27 120.0
C41 C42 C43 119.7(7)
C42 C41 C40 120.7(8)
C42 C43 C44 121.3(6)
N4 C26 C27 112.0(5)
Cl4 C47 Cl3 113.6(5)
Cl6 C48 Cl5 110.7

loop_
_geom_bond_atom_site_label_1
_geom_bond_atom_site_label_2
_geom_bond_distance
Au2 Au1 3.1074(2)
Au2 Cl2 2.2983(10)
Au2 P2 2.2254(10)
Au1 Cl1 2.2791(11)
Au1 P1 2.2262(10)
P1 C11 1.789(4)
P1 C1 1.809(4)
P1 C17 1.823(4)
S1 O3 1.440(3)
S1 O2 1.430(3)
S1 O1 1.445(3)
S1 C45 1.820(5)
P2 C23 1.807(4)
P2 C33 1.798(4)
P2 C39 1.803(5)
F2 C45 1.336(6)
N1 N2 1.314(4)
N1 C2 1.346(5)
N1 C4 1.481(5)
N6 C23 1.361(6)
N6 N5 1.316(6)
N6 C25 1.458(6)
F3 C45 1.327(6)
N3 N2 1.317(4)
N3 C3 1.463(5)
N3 C1 1.361(5)
C23 C24 1.365(6)
C18 C19 1.396(6)
C18 C17 1.392(6)
C33 C38 1.397(6)
C33 C34 1.393(6)
C2 C1 1.374(5)
C5 C4 1.505(5)
C5 C10 1.387(6)
C5 C6 1.380(6)
F1 C45 1.329(6)
C20 C21 1.384(7)
C20 C19 1.383(7)
C44 C39 1.369(7)
C44 C43 1.418(10)
C35 C34 1.382(7)
C35 C36 1.379(9)
C11 C16 1.390(6)
C11 C12 1.397(7)
C13 C14 1.379(9)
C13 C12 1.387(7)
C21 C22 1.385(5)
C37 C38 1.385(8)
C37 C36 1.371(9)
N5 N4 1.300(7)
C14 C15 1.366(10)
C16 C15 1.395(8)
C24 N4 1.352(7)
C7 C6 1.380(7)
C7 C8 1.356(8)
C22 C17 1.393(6)
C39 C40 1.391(8)
C10 C9 1.390(7)
C8 C9 1.397(8)
C40 C41 1.376(8)
N4 C26 1.479(7)
S2 O6 1.423(5)
S2 C46 1.764(8)
S2 O4 1.393(7)
S2 O5 1.441(7)
F4 C46 1.336(9)
F5 C46 1.346(8)
C46 F6 1.303(9)
C27 C32 1.3900
C27 C28 1.3900
C27 C26 1.484(7)
C32 C31 1.3900
C31 C30 1.3900
C30 C29 1.3900
C29 C28 1.3900
C42 C41 1.337(12)
C42 C43 1.377(12)
Cl3 C47 1.765(11)
Cl4 C47 1.666(10)
Cl5 C48 1.7763
Cl6 C48 1.7647
